data_1569521
loop_
_publ_author_name
'Deziel, Anthony P.'
'Gahlawat, Sahil'
'Hazari, Nilay'
'Hopmann, Kathrin H.'
'Mercado, Brandon Q.'

_publ_section_title
;
 Comparative study of CO<sub>2</sub> insertion into pincer supported
 palladium alkyl and aryl complexes.
;
_journal_issue 30
_journal_name_full 'Chemical science'
_journal_page_first 8164
_journal_page_last 8179
_journal_paper_doi 10.1039/d3sc01459b
_journal_volume 14
_journal_year 2023
_chemical_formula_moiety 'C30 H49 B N2 P2 Pd'
_chemical_formula_sum 'C30 H49 B N2 P2 Pd'
_chemical_formula_weight 616.86
_space_group_crystal_system monoclinic
_space_group_IT_number 15
_space_group_name_Hall '-C 2yc'
_space_group_name_H-M_alt 'C 1 2/c 1'
_atom_sites_solution_hydrogens geom
_atom_sites_solution_primary SHELXT
_atom_sites_solution_secondary difmap
_audit_creation_date 2023-02-20
_audit_creation_method
;
Olex2 1.5
(compiled 2021.12.09 svn.r5202d8cf for OlexSys, GUI svn.r6439)
;
_audit_update_record
;
2023-02-21 deposited with the CCDC.	2023-07-03 downloaded from the CCDC.
;
_cell_angle_alpha 90
_cell_angle_beta 103.208(3)
_cell_angle_gamma 90
_cell_formula_units_Z 8
_cell_length_a 36.5512(13)
_cell_length_b 8.0925(2)
_cell_length_c 21.4368(6)
_cell_measurement_reflns_used 36116
_cell_measurement_temperature 93.15
_cell_measurement_theta_max 68.5360
_cell_measurement_theta_min 2.3920
_cell_volume 6173.1(3)
_computing_cell_refinement 'CrysAlisPro 1.171.41.93a (Rigaku OD, 2020)'
_computing_data_collection 'CrysAlisPro 1.171.41.93a (Rigaku OD, 2020)'
_computing_data_reduction 'CrysAlisPro 1.171.41.93a (Rigaku OD, 2020)'
_computing_molecular_graphics 'Olex2 1.5 (Dolomanov et al., 2009)'
_computing_publication_material 'Olex2 1.5 (Dolomanov et al., 2009)'
_computing_structure_refinement 'SHELXL 2014/7 (Sheldrick, 2015)'
_computing_structure_solution 'SHELXT-2014/5 (Sheldrick, 2014)'
_diffrn_ambient_temperature 93.15
_diffrn_detector_area_resol_mean 22.2
_diffrn_measured_fraction_theta_full 0.999
_diffrn_measured_fraction_theta_max 0.999
_diffrn_measurement_details
;
List of Runs (angles in degrees, time in seconds): 
  
  # Type    Start    End  Width  t~exp~   \w     \q     \k     \f   Frames 
#-------------------------------------------------------------------------- 
  1  \w    -48.00 132.00   2.00    2.00    --   42.00   0.00   0.00   90 
  2  \w    -48.00 132.00   2.00    2.00    --   42.00   0.00 180.00   90 
  3  \w    -48.00 132.00   2.00    2.00    --   42.00  54.00 220.00   90 
  4  \w    -48.00 132.00   2.00    2.00    --   42.00  54.00  55.00   90 
  5  \w    -48.00 132.00   2.00    2.00    --   42.00  54.00 320.00   90 
  6  \w    -48.00 132.00   2.00    2.00    --   42.00  54.00 110.00   90 
  7  \w    -48.00 132.00   2.00    2.00    --   42.00  54.00   0.00   90 
  8  \w    -48.00 132.00   2.00    2.00    --   42.00  54.00 275.00   90 
  9  \w    -48.00 132.00   2.00    2.00    --   42.00  54.00 200.00   90 
 10  \w    -48.00 132.00   2.00    2.00    --   42.00  54.00 180.00   90 
 11  \w    -48.00 132.00   2.00    2.00    --   42.00  54.00 165.00   90 
 12  \w      0.00 180.00   2.00    6.00    --   90.00   0.00   0.00   90 
 13  \w      0.00 180.00   2.00    6.00    --   90.00   0.00 180.00   90 
 14  \w      0.00 180.00   2.00    6.00    --   90.00  54.00  50.00   90 
 15  \w      0.00 180.00   2.00    6.00    --   90.00  54.00 125.00   90 
 16  \w      0.00 180.00   2.00    6.00    --   90.00  54.00 225.00   90 
 17  \w      0.00 180.00   2.00    6.00    --   90.00  54.00 300.00   90 
 18  \w      0.00 180.00   2.00    6.00    --   90.00  54.00 250.00   90 
 19  \w      0.00 180.00   2.00    6.00    --   90.00  54.00 150.00   90 
 20  \w      0.00 180.00   2.00    6.00    --   90.00  54.00  75.00   90 
 21  \w      0.00 180.00   2.00    6.00    --   90.00  54.00 350.00   90 
 22  \w      0.00 180.00   2.00    6.00    --   90.00  54.00  25.00   90 
 23  \w      0.00 180.00   2.00    6.00    --   90.00  54.00 175.00   90 
 24  \w      0.00 180.00   2.00    6.00    --   90.00  54.00   0.00   90 
 25  \w      0.00 180.00   2.00    6.00    --   90.00  54.00 325.00   90 
 26  \w      0.00 180.00   2.00    6.00    --   90.00  54.00 275.00   90 
 27  \w      0.00 180.00   2.00    6.00    --   90.00  54.00 100.00   90 
 28  \w      0.00 180.00   2.00    6.00    --   90.00  54.00 200.00   90 
;
_diffrn_measurement_device_type 'Rigaku Saturn 944+ CCD'
_diffrn_measurement_method '\w scans'
_diffrn_orient_matrix_type 'CrysAlisPro convention (1999,Acta A55,543-557)'
_diffrn_orient_matrix_UB_11 -0.0130942000
_diffrn_orient_matrix_UB_12 0.1069069000
_diffrn_orient_matrix_UB_13 0.0504423000
_diffrn_orient_matrix_UB_21 -0.0262930000
_diffrn_orient_matrix_UB_22 0.0974597000
_diffrn_orient_matrix_UB_23 -0.0540161000
_diffrn_orient_matrix_UB_31 -0.0316163000
_diffrn_orient_matrix_UB_32 -0.1238160000
_diffrn_orient_matrix_UB_33 0.0010798000
_diffrn_radiation_probe x-ray
_diffrn_radiation_type 'Cu K\a'
_diffrn_radiation_wavelength 1.54184
_diffrn_reflns_av_R_equivalents 0.0710
_diffrn_reflns_av_unetI/netI 0.0219
_diffrn_reflns_Laue_measured_fraction_full 0.999
_diffrn_reflns_Laue_measured_fraction_max 0.999
_diffrn_reflns_limit_h_max 43
_diffrn_reflns_limit_h_min -43
_diffrn_reflns_limit_k_max 9
_diffrn_reflns_limit_k_min -9
_diffrn_reflns_limit_l_max 25
_diffrn_reflns_limit_l_min -25
_diffrn_reflns_number 103894
_diffrn_reflns_point_group_measured_fraction_full 0.999
_diffrn_reflns_point_group_measured_fraction_max 0.999
_diffrn_reflns_theta_full 66.594
_diffrn_reflns_theta_max 66.594
_diffrn_reflns_theta_min 2.483
_diffrn_source 'microfocus rotating anode'
_exptl_absorpt_coefficient_mu 5.971
_exptl_absorpt_correction_T_max 1.00000
_exptl_absorpt_correction_T_min 0.85065
_exptl_absorpt_correction_type multi-scan
_exptl_absorpt_process_details
;
CrysAlisPro 1.171.41.93a (Rigaku Oxford Diffraction, 2020) 
Empirical absorption correction using spherical harmonics, 
implemented in SCALE3 ABSPACK scaling algorithm. 
;
_exptl_crystal_colour colourless
_exptl_crystal_colour_primary colourless
_exptl_crystal_density_diffrn 1.327
_exptl_crystal_description block
_exptl_crystal_F_000 2592
_exptl_crystal_size_max 0.2
_exptl_crystal_size_mid 0.2
_exptl_crystal_size_min 0.2
_refine_diff_density_max 0.599
_refine_diff_density_min -0.758
_refine_diff_density_rms 0.072
_refine_ls_extinction_method none
_refine_ls_goodness_of_fit_ref 1.096
_refine_ls_hydrogen_treatment constr
_refine_ls_matrix_type full
_refine_ls_number_parameters 373
_refine_ls_number_reflns 5461
_refine_ls_number_restraints 16
_refine_ls_restrained_S_all 1.095
_refine_ls_R_factor_all 0.0399
_refine_ls_R_factor_gt 0.0376
_refine_ls_shift/su_max 0.002
_refine_ls_shift/su_mean 0.000
_refine_ls_structure_factor_coef Fsqd
_refine_ls_weighting_details 'w=1/[\s^2^(Fo^2^)+(0.0311P)^2^+24.9596P] where P=(Fo^2^+2Fc^2^)/3'
_refine_ls_weighting_scheme calc
_refine_ls_wR_factor_gt 0.0834
_refine_ls_wR_factor_ref 0.0847
_reflns_Friedel_coverage 0.000
_reflns_number_gt 5152
_reflns_number_total 5461
_reflns_threshold_expression 'I > 2\s(I)'
_cod_data_source_file d3sc01459b3.cif
_cod_data_source_block 007a-22028
_cod_depositor_comments 'Adding full bibliography for 1569513--1569521.cif.'
_cod_database_code 1569521
_shelx_shelxl_version_number 2014/7
_chemical_oxdiff_formula 'C30 H49 B N2 P2 Pd'
_shelx_space_group_comment
;
The symmetry employed for this shelxl refinement is uniquely defined 
by the following loop, which should always be used as a source of 
symmetry information in preference to the above space-group names. 
They are only intended as comments. 
;
_shelx_estimated_absorpt_t_max 0.381
_shelx_estimated_absorpt_t_min 0.381
_olex2_refinement_description
;
1. Restrained distances
 C28A-C27A \\sim C28B-C27B \\sim C29A-C27A \\sim C27B-C29B \\sim C30A-C27A
\\sim C30B-C27B
 with sigma of 0.02
 P2-C27A \\sim P2-C27B
 with sigma of 0.02
2. Uiso/Uaniso restraints and constraints
Uanis(C30A) = Uanis(C30B)
Uanis(C29A) = Uanis(C29B)
Uanis(C27A) = Uanis(C27B)
Uanis(C28A) = Uanis(C28B)
3. Others
 Sof(C27B)=Sof(C28B)=Sof(H28D)=Sof(H28E)=Sof(H28F)=Sof(C29B)=Sof(H29D)=
 Sof(H29E)=Sof(H29F)=Sof(C30B)=Sof(H30D)=Sof(H30E)=Sof(H30F)=Sof(C27)=Sof(H27A)=
 Sof(H27B)=Sof(H27C)=Sof(C28)=Sof(H28G)=Sof(H28H)=Sof(H28I)=1-FVAR(1)
 Sof(C27A)=Sof(C28A)=Sof(H28A)=Sof(H28B)=Sof(H28C)=Sof(C29A)=Sof(H29A)=
 Sof(H29B)=Sof(H29C)=Sof(C30A)=Sof(H30A)=Sof(H30B)=Sof(H30C)=Sof(C26)=Sof(H26A)=
 Sof(H26B)=Sof(H26C)=Sof(C25)=Sof(H25A)=Sof(H25B)=Sof(H25C)=FVAR(1)
4.a Secondary CH2 refined with riding coordinates:
 C15(H15A,H15B), C22(H22A,H22B)
4.b Aromatic/amide H refined with riding coordinates:
 C2(H2), C3(H3), C4(H4), C5(H5), C6(H6), C17(H17), C18(H18), C19(H19), C20(H20)
4.c Idealised Me refined as rotating group:
 C8(H8A,H8B,H8C), C9(H9A,H9B,H9C), C10(H10A,H10B,H10C), C12(H12A,H12B,H12C),
 C13(H13A,H13B,H13C), C14(H14A,H14B,H14C), C24(H24A,H24B,H24C), C28A(H28A,H28B,
 H28C), C29A(H29A,H29B,H29C), C30A(H30A,H30B,H30C), C28B(H28D,H28E,H28F),
 C29B(H29D,H29E,H29F), C30B(H30D,H30E,H30F), C26(H26A,H26B,H26C), C25(H25A,H25B,
 H25C), C27(H27A,H27B,H27C), C28(H28G,H28H,H28I)
;
_olex2_submission_special_instructions 'No special instructions were received'
_oxdiff_exptl_absorpt_empirical_details
;
Empirical correction (ABSPACK) includes: 
- Absorption correction using spherical harmonics 
- Frame scaling 
- Detector area scaling 
;
_oxdiff_exptl_absorpt_empirical_full_max 2.070
_oxdiff_exptl_absorpt_empirical_full_min 0.620

loop_
_space_group_symop_operation_xyz
'x, y, z'
'-x, y, -z+1/2'
'x+1/2, y+1/2, z'
'-x+1/2, y+1/2, -z+1/2'
'-x, -y, -z'
'x, -y, z-1/2'
'-x+1/2, -y+1/2, -z'
'x+1/2, -y+1/2, z-1/2'

loop_
_atom_site_label
_atom_site_type_symbol
_atom_site_fract_x
_atom_site_fract_y
_atom_site_fract_z
_atom_site_U_iso_or_equiv
_atom_site_adp_type
_atom_site_occupancy
_atom_site_site_symmetry_order
_atom_site_calc_flag
_atom_site_refinement_flags_posn
_atom_site_refinement_flags_adp
_atom_site_refinement_flags_occupancy
_atom_site_disorder_assembly
_atom_site_disorder_group
Pd1 Pd 0.63047(2) 0.53865(3) 0.72569(2) 0.02510(9) Uani 1 1 d . . . . .
P1 P 0.57529(3) 0.43784(10) 0.66052(4) 0.0304(2) Uani 1 1 d . . . . .
P2 P 0.66767(2) 0.61690(9) 0.82440(4) 0.02427(17) Uani 1 1 d D . . . .
N1 N 0.57295(8) 0.3192(3) 0.77386(13) 0.0331(6) Uani 1 1 d . . . . .
N2 N 0.61828(7) 0.4145(3) 0.85644(12) 0.0280(6) Uani 1 1 d . . . . .
C1 C 0.66113(9) 0.6217(4) 0.65640(14) 0.0297(7) Uani 1 1 d . . . . .
C2 C 0.68508(10) 0.5131(4) 0.63297(16) 0.0369(8) Uani 1 1 d . . . . .
H2 H 0.6893 0.4061 0.6514 0.044 Uiso 1 1 calc R U . . .
C3 C 0.70287(11) 0.5548(5) 0.58417(17) 0.0417(9) Uani 1 1 d . . . . .
H3 H 0.7186 0.4768 0.5700 0.050 Uiso 1 1 calc R U . . .
C4 C 0.69763(10) 0.7096(5) 0.55629(16) 0.0412(9) Uani 1 1 d . . . . .
H4 H 0.7093 0.7384 0.5225 0.049 Uiso 1 1 calc R U . . .
C5 C 0.67497(10) 0.8220(5) 0.57849(15) 0.0345(8) Uani 1 1 d . . . . .
H5 H 0.6713 0.9295 0.5604 0.041 Uiso 1 1 calc R U . . .
C6 C 0.65745(9) 0.7771(4) 0.62764(15) 0.0296(7) Uani 1 1 d . . . . .
H6 H 0.6422 0.8569 0.6422 0.035 Uiso 1 1 calc R U . . .
C7 C 0.53891(9) 0.6057(4) 0.64022(15) 0.0301(7) Uani 1 1 d . . . . .
C8 C 0.53519(14) 0.6796(8) 0.7034(2) 0.0808(19) Uani 1 1 d . . . . .
H8A H 0.5593 0.7272 0.7255 0.121 Uiso 1 1 calc R U . . .
H8B H 0.5279 0.5931 0.7301 0.121 Uiso 1 1 calc R U . . .
H8C H 0.5160 0.7663 0.6954 0.121 Uiso 1 1 calc R U . . .
C9 C 0.55331(14) 0.7393(6) 0.6031(3) 0.0832(19) Uani 1 1 d . . . . .
H9A H 0.5788 0.7709 0.6256 0.125 Uiso 1 1 calc R U . . .
H9B H 0.5367 0.8358 0.5991 0.125 Uiso 1 1 calc R U . . .
H9C H 0.5538 0.6981 0.5603 0.125 Uiso 1 1 calc R U . . .
C10 C 0.49998(12) 0.5517(5) 0.6039(2) 0.0622(14) Uani 1 1 d . . . . .
H10A H 0.4828 0.6463 0.5988 0.093 Uiso 1 1 calc R U . . .
H10B H 0.4907 0.4643 0.6280 0.093 Uiso 1 1 calc R U . . .
H10C H 0.5013 0.5099 0.5616 0.093 Uiso 1 1 calc R U . . .
C11 C 0.57805(11) 0.3092(4) 0.58943(17) 0.0416(9) Uani 1 1 d . . . . .
C12 C 0.60980(14) 0.1851(6) 0.6156(3) 0.0794(18) Uani 1 1 d . . . . .
H12A H 0.6331 0.2452 0.6337 0.119 Uiso 1 1 calc R U . . .
H12B H 0.6136 0.1137 0.5807 0.119 Uiso 1 1 calc R U . . .
H12C H 0.6029 0.1173 0.6490 0.119 Uiso 1 1 calc R U . . .
C13 C 0.58951(12) 0.4145(6) 0.53767(18) 0.0521(11) Uani 1 1 d . . . . .
H13A H 0.5687 0.4877 0.5181 0.078 Uiso 1 1 calc R U . . .
H13B H 0.5956 0.3421 0.5048 0.078 Uiso 1 1 calc R U . . .
H13C H 0.6116 0.4809 0.5570 0.078 Uiso 1 1 calc R U . . .
C14 C 0.54191(12) 0.2139(5) 0.56006(19) 0.0505(11) Uani 1 1 d . . . . .
H14A H 0.5341 0.1498 0.5936 0.076 Uiso 1 1 calc R U . . .
H14B H 0.5466 0.1388 0.5268 0.076 Uiso 1 1 calc R U . . .
H14C H 0.5220 0.2921 0.5410 0.076 Uiso 1 1 calc R U . . .
C15 C 0.55317(12) 0.2900(5) 0.70849(17) 0.0477(11) Uani 1 1 d . . . . .
H15A H 0.5260 0.3129 0.7027 0.057 Uiso 1 1 calc R U . . .
H15B H 0.5565 0.1743 0.6958 0.057 Uiso 1 1 calc R U . . .
C16 C 0.56816(9) 0.2411(4) 0.82884(15) 0.0274(7) Uani 1 1 d . . . . .
C17 C 0.54306(10) 0.1215(4) 0.83870(16) 0.0336(7) Uani 1 1 d . . . . .
H17 H 0.5242 0.0802 0.8041 0.040 Uiso 1 1 calc R U . . .
C18 C 0.54621(11) 0.0636(5) 0.90066(19) 0.0482(10) Uani 1 1 d . . . . .
H18 H 0.5290 -0.0175 0.9086 0.058 Uiso 1 1 calc R U . . .
C19 C 0.57379(13) 0.1216(6) 0.95092(18) 0.0605(13) Uani 1 1 d . . . . .
H19 H 0.5752 0.0794 0.9928 0.073 Uiso 1 1 calc R U . . .
C20 C 0.59953(11) 0.2401(6) 0.94196(16) 0.0470(10) Uani 1 1 d . . . . .
H20 H 0.6186 0.2783 0.9768 0.056 Uiso 1 1 calc R U . . .
C21 C 0.59653(9) 0.3007(4) 0.88070(15) 0.0285(7) Uani 1 1 d . . . . .
C22 C 0.65249(12) 0.4947(6) 0.88875(17) 0.0507(11) Uani 1 1 d . . . . .
H22A H 0.6718 0.4122 0.9079 0.061 Uiso 1 1 calc R U . . .
H22B H 0.6480 0.5684 0.9231 0.061 Uiso 1 1 calc R U . . .
C23 C 0.71844(10) 0.5654(5) 0.84157(17) 0.0417(9) Uani 1 1 d . . . . .
C24 C 0.73954(10) 0.5864(5) 0.91183(16) 0.0357(8) Uani 1 1 d . . . . .
H24A H 0.7404 0.7038 0.9233 0.054 Uiso 1 1 calc R U . . .
H24B H 0.7652 0.5438 0.9174 0.054 Uiso 1 1 calc R U . . .
H24C H 0.7264 0.5249 0.9396 0.054 Uiso 1 1 calc R U . . .
B1 B 0.60500(11) 0.4265(4) 0.78871(18) 0.0291(8) Uani 1 1 d . . . . .
C27A C 0.65493(16) 0.8294(6) 0.8482(2) 0.0303(12) Uani 0.689(4) 1 d D . P A 1
C28A C 0.61470(14) 0.8210(7) 0.8596(3) 0.0404(11) Uani 0.689(4) 1 d D . P A 1
H28A H 0.5979 0.7702 0.8224 0.061 Uiso 0.689(4) 1 calc R U P A 1
H28B H 0.6059 0.9329 0.8657 0.061 Uiso 0.689(4) 1 calc R U P A 1
H28C H 0.6148 0.7546 0.8979 0.061 Uiso 0.689(4) 1 calc R U P A 1
C29A C 0.65350(19) 0.9440(6) 0.7908(2) 0.0444(13) Uani 0.689(4) 1 d D . P A 1
H29A H 0.6787 0.9541 0.7826 0.067 Uiso 0.689(4) 1 calc R U P A 1
H29B H 0.6445 1.0533 0.8002 0.067 Uiso 0.689(4) 1 calc R U P A 1
H29C H 0.6363 0.8978 0.7529 0.067 Uiso 0.689(4) 1 calc R U P A 1
C30A C 0.6807(9) 0.904(4) 0.9086(6) 0.0393(14) Uani 0.689(4) 1 d D . P A 1
H30A H 0.6824 0.8281 0.9447 0.059 Uiso 0.689(4) 1 calc R U P A 1
H30B H 0.6704 1.0100 0.9186 0.059 Uiso 0.689(4) 1 calc R U P A 1
H30C H 0.7059 0.9220 0.9009 0.059 Uiso 0.689(4) 1 calc R U P A 1
C27B C 0.6679(3) 0.8536(13) 0.8318(6) 0.0303(12) Uani 0.311(4) 1 d D . P A 2
C28B C 0.6271(3) 0.9052(15) 0.8050(6) 0.0404(11) Uani 0.311(4) 1 d D . P A 2
H28D H 0.6194 0.8731 0.7598 0.061 Uiso 0.311(4) 1 calc R U P A 2
H28E H 0.6248 1.0253 0.8087 0.061 Uiso 0.311(4) 1 calc R U P A 2
H28F H 0.6108 0.8503 0.8293 0.061 Uiso 0.311(4) 1 calc R U P A 2
C29B C 0.6933(4) 0.9382(14) 0.7931(6) 0.0444(13) Uani 0.311(4) 1 d D . P A 2
H29D H 0.7197 0.9256 0.8156 0.067 Uiso 0.311(4) 1 calc R U P A 2
H29E H 0.6870 1.0559 0.7883 0.067 Uiso 0.311(4) 1 calc R U P A 2
H29F H 0.6893 0.8869 0.7506 0.067 Uiso 0.311(4) 1 calc R U P A 2
C30B C 0.680(2) 0.908(9) 0.9025(14) 0.0393(14) Uani 0.311(4) 1 d D . P A 2
H30D H 0.6649 0.8469 0.9277 0.059 Uiso 0.311(4) 1 calc R U P A 2
H30E H 0.6752 1.0266 0.9056 0.059 Uiso 0.311(4) 1 calc R U P A 2
H30F H 0.7064 0.8846 0.9191 0.059 Uiso 0.311(4) 1 calc R U P A 2
C26 C 0.72276(16) 0.4040(8) 0.8148(3) 0.0378(13) Uani 0.689(4) 1 d . . P A 1
H26A H 0.7110 0.3203 0.8369 0.057 Uiso 0.689(4) 1 calc R U P A 1
H26B H 0.7496 0.3790 0.8205 0.057 Uiso 0.689(4) 1 calc R U P A 1
H26C H 0.7106 0.4037 0.7691 0.057 Uiso 0.689(4) 1 calc R U P A 1
C25 C 0.73588(16) 0.7027(9) 0.8005(3) 0.0414(14) Uani 0.689(4) 1 d . . P A 1
H25A H 0.7345 0.8125 0.8191 0.062 Uiso 0.689(4) 1 calc R U P A 1
H25B H 0.7214 0.7023 0.7559 0.062 Uiso 0.689(4) 1 calc R U P A 1
H25C H 0.7622 0.6757 0.8018 0.062 Uiso 0.689(4) 1 calc R U P A 1
C27 C 0.7411(3) 0.5824(19) 0.7977(6) 0.037(3) Uani 0.311(4) 1 d . . P A 2
H27A H 0.7262 0.5608 0.7544 0.056 Uiso 0.311(4) 1 calc R U P A 2
H27B H 0.7619 0.5034 0.8081 0.056 Uiso 0.311(4) 1 calc R U P A 2
H27C H 0.7512 0.6951 0.7999 0.056 Uiso 0.311(4) 1 calc R U P A 2
C28 C 0.7118(4) 0.3433(14) 0.8406(6) 0.036(3) Uani 0.311(4) 1 d . . P A 2
H28G H 0.6988 0.3120 0.8741 0.054 Uiso 0.311(4) 1 calc R U P A 2
H28H H 0.7364 0.2884 0.8485 0.054 Uiso 0.311(4) 1 calc R U P A 2
H28I H 0.6967 0.3094 0.7987 0.054 Uiso 0.311(4) 1 calc R U P A 2

loop_
_atom_site_aniso_label
_atom_site_aniso_U_11
_atom_site_aniso_U_22
_atom_site_aniso_U_33
_atom_site_aniso_U_23
_atom_site_aniso_U_13
_atom_site_aniso_U_12
Pd1 0.02943(15) 0.01992(12) 0.02224(13) 0.00151(8) -0.00177(9) 0.00064(9)
P1 0.0386(5) 0.0200(4) 0.0252(4) 0.0041(3) -0.0079(3) -0.0027(3)
P2 0.0234(4) 0.0239(4) 0.0235(4) -0.0022(3) 0.0011(3) -0.0001(3)
N1 0.0348(16) 0.0276(14) 0.0292(14) 0.0085(11) -0.0087(12) -0.0088(12)
N2 0.0242(14) 0.0335(14) 0.0257(13) -0.0028(11) 0.0042(11) -0.0046(12)
C1 0.0297(18) 0.0322(17) 0.0237(15) -0.0026(13) -0.0014(13) 0.0040(14)
C2 0.039(2) 0.0363(19) 0.0314(18) -0.0018(15) 0.0000(15) 0.0144(16)
C3 0.037(2) 0.054(2) 0.0314(18) -0.0105(17) 0.0023(15) 0.0142(18)
C4 0.032(2) 0.065(3) 0.0262(17) -0.0015(17) 0.0059(14) 0.0045(18)
C5 0.0300(18) 0.0415(19) 0.0294(17) 0.0045(15) 0.0014(14) 0.0024(15)
C6 0.0270(17) 0.0302(17) 0.0301(16) -0.0041(13) 0.0035(13) 0.0023(14)
C7 0.0285(18) 0.0262(16) 0.0326(17) 0.0029(13) 0.0009(14) -0.0029(14)
C8 0.057(3) 0.126(5) 0.049(3) -0.026(3) -0.010(2) 0.054(3)
C9 0.059(3) 0.048(3) 0.160(5) 0.061(3) 0.059(3) 0.028(2)
C10 0.050(3) 0.036(2) 0.077(3) 0.017(2) -0.035(2) -0.0060(19)
C11 0.046(2) 0.0294(18) 0.0384(19) -0.0100(15) -0.0125(16) 0.0111(16)
C12 0.074(3) 0.045(2) 0.090(4) -0.033(3) -0.041(3) 0.031(2)
C13 0.047(2) 0.073(3) 0.034(2) -0.023(2) 0.0025(17) 0.000(2)
C14 0.063(3) 0.0299(19) 0.043(2) -0.0045(16) -0.0218(19) -0.0015(18)
C15 0.056(3) 0.0358(19) 0.0363(19) 0.0161(16) -0.0199(17) -0.0218(18)
C16 0.0219(16) 0.0267(16) 0.0321(16) 0.0021(13) 0.0027(13) 0.0039(13)
C17 0.0272(18) 0.0341(18) 0.0377(18) 0.0009(15) 0.0036(14) -0.0022(15)
C18 0.041(2) 0.063(3) 0.045(2) -0.0010(19) 0.0196(18) -0.023(2)
C19 0.065(3) 0.092(4) 0.0290(19) -0.002(2) 0.0200(19) -0.036(3)
C20 0.048(2) 0.072(3) 0.0254(17) -0.0084(18) 0.0158(16) -0.023(2)
C21 0.0234(17) 0.0351(17) 0.0291(16) -0.0061(14) 0.0104(13) -0.0041(14)
C22 0.044(2) 0.084(3) 0.0252(18) -0.0095(19) 0.0083(16) -0.033(2)
C23 0.0252(19) 0.067(3) 0.0310(18) -0.0119(17) 0.0019(15) 0.0023(17)
C24 0.0262(18) 0.0421(19) 0.0344(18) -0.0051(15) -0.0022(14) 0.0011(15)
B1 0.030(2) 0.0238(17) 0.0292(18) 0.0018(14) -0.0028(15) 0.0020(15)
C27A 0.040(4) 0.024(2) 0.024(3) -0.0011(19) 0.001(2) 0.003(2)
C28A 0.033(3) 0.039(3) 0.045(3) -0.009(2) 0.001(2) 0.007(2)
C29A 0.072(4) 0.023(2) 0.037(3) -0.0007(19) 0.011(3) 0.001(2)
C30A 0.042(3) 0.034(2) 0.039(3) -0.012(3) 0.003(4) 0.000(2)
C27B 0.040(4) 0.024(2) 0.024(3) -0.0011(19) 0.001(2) 0.003(2)
C28B 0.033(3) 0.039(3) 0.045(3) -0.009(2) 0.001(2) 0.007(2)
C29B 0.072(4) 0.023(2) 0.037(3) -0.0007(19) 0.011(3) 0.001(2)
C30B 0.042(3) 0.034(2) 0.039(3) -0.012(3) 0.003(4) 0.000(2)
C26 0.030(3) 0.043(3) 0.038(3) -0.003(3) 0.003(2) 0.009(3)
C25 0.029(3) 0.058(4) 0.037(3) -0.001(3) 0.008(2) -0.014(3)
C27 0.024(6) 0.050(8) 0.036(6) 0.003(6) 0.006(5) 0.004(6)
C28 0.042(8) 0.023(6) 0.037(7) -0.010(5) -0.003(6) 0.000(5)

loop_
_atom_type_symbol
_atom_type_description
_atom_type_scat_dispersion_real
_atom_type_scat_dispersion_imag
_atom_type_scat_source
C C 0.0181 0.0091 'International Tables Vol C Tables 4.2.6.8 and 6.1.1.4'
H H 0.0000 0.0000 'International Tables Vol C Tables 4.2.6.8 and 6.1.1.4'
B B 0.0090 0.0039 'International Tables Vol C Tables 4.2.6.8 and 6.1.1.4'
N N 0.0311 0.0180 'International Tables Vol C Tables 4.2.6.8 and 6.1.1.4'
P P 0.2955 0.4335 'International Tables Vol C Tables 4.2.6.8 and 6.1.1.4'
Pd Pd 0.1215 3.9337 'International Tables Vol C Tables 4.2.6.8 and 6.1.1.4'

loop_
_geom_angle_atom_site_label_1
_geom_angle_atom_site_label_2
_geom_angle_atom_site_label_3
_geom_angle
_geom_angle_site_symmetry_1
_geom_angle_site_symmetry_3
_geom_angle_publ_flag
P1 Pd1 P2 152.78(3) . . ?
C1 Pd1 P1 102.18(9) . . ?
C1 Pd1 P2 104.67(9) . . ?
B1 Pd1 P1 77.01(11) . . ?
B1 Pd1 P2 77.13(11) . . ?
B1 Pd1 C1 171.25(14) . . ?
C7 P1 Pd1 110.86(10) . . ?
C11 P1 Pd1 119.03(13) . . ?
C11 P1 C7 112.39(15) . . ?
C11 P1 C15 101.66(18) . . ?
C15 P1 Pd1 108.53(11) . . ?
C15 P1 C7 102.52(18) . . ?
C22 P2 Pd1 108.35(12) . . ?
C22 P2 C27A 98.6(2) . . ?
C22 P2 C27B 117.4(4) . . ?
C23 P2 Pd1 118.01(11) . . ?
C23 P2 C22 100.7(2) . . ?
C23 P2 C27A 116.7(2) . . ?
C23 P2 C27B 102.8(4) . . ?
C27A P2 Pd1 111.45(16) . . ?
C27B P2 Pd1 109.7(4) . . ?
C16 N1 C15 128.3(3) . . ?
C16 N1 B1 110.1(3) . . ?
B1 N1 C15 121.2(3) . . ?
C21 N2 C22 128.8(3) . . ?
C21 N2 B1 109.6(3) . . ?
B1 N2 C22 121.1(3) . . ?
C2 C1 Pd1 120.8(3) . . ?
C6 C1 Pd1 124.9(2) . . ?
C6 C1 C2 114.2(3) . . ?
C1 C2 H2 118.3 . . ?
C3 C2 C1 123.4(3) . . ?
C3 C2 H2 118.3 . . ?
C2 C3 H3 119.9 . . ?
C4 C3 C2 120.1(3) . . ?
C4 C3 H3 119.9 . . ?
C3 C4 H4 120.6 . . ?
C3 C4 C5 118.7(3) . . ?
C5 C4 H4 120.6 . . ?
C4 C5 H5 120.0 . . ?
C4 C5 C6 120.0(3) . . ?
C6 C5 H5 120.0 . . ?
C1 C6 C5 123.5(3) . . ?
C1 C6 H6 118.2 . . ?
C5 C6 H6 118.2 . . ?
C8 C7 P1 106.3(3) . . ?
C8 C7 C10 107.8(4) . . ?
C9 C7 P1 109.1(3) . . ?
C9 C7 C8 107.6(4) . . ?
C9 C7 C10 109.5(4) . . ?
C10 C7 P1 116.1(3) . . ?
C7 C8 H8A 109.5 . . ?
C7 C8 H8B 109.5 . . ?
C7 C8 H8C 109.5 . . ?
H8A C8 H8B 109.5 . . ?
H8A C8 H8C 109.5 . . ?
H8B C8 H8C 109.5 . . ?
C7 C9 H9A 109.5 . . ?
C7 C9 H9B 109.5 . . ?
C7 C9 H9C 109.5 . . ?
H9A C9 H9B 109.5 . . ?
H9A C9 H9C 109.5 . . ?
H9B C9 H9C 109.5 . . ?
C7 C10 H10A 109.5 . . ?
C7 C10 H10B 109.5 . . ?
C7 C10 H10C 109.5 . . ?
H10A C10 H10B 109.5 . . ?
H10A C10 H10C 109.5 . . ?
H10B C10 H10C 109.5 . . ?
C12 C11 P1 104.1(3) . . ?
C13 C11 P1 110.9(3) . . ?
C13 C11 C12 108.6(4) . . ?
C13 C11 C14 109.5(3) . . ?
C14 C11 P1 114.4(3) . . ?
C14 C11 C12 109.1(3) . . ?
C11 C12 H12A 109.5 . . ?
C11 C12 H12B 109.5 . . ?
C11 C12 H12C 109.5 . . ?
H12A C12 H12B 109.5 . . ?
H12A C12 H12C 109.5 . . ?
H12B C12 H12C 109.5 . . ?
C11 C13 H13A 109.5 . . ?
C11 C13 H13B 109.5 . . ?
C11 C13 H13C 109.5 . . ?
H13A C13 H13B 109.5 . . ?
H13A C13 H13C 109.5 . . ?
H13B C13 H13C 109.5 . . ?
C11 C14 H14A 109.5 . . ?
C11 C14 H14B 109.5 . . ?
C11 C14 H14C 109.5 . . ?
H14A C14 H14B 109.5 . . ?
H14A C14 H14C 109.5 . . ?
H14B C14 H14C 109.5 . . ?
P1 C15 H15A 110.9 . . ?
P1 C15 H15B 110.9 . . ?
N1 C15 P1 104.2(2) . . ?
N1 C15 H15A 110.9 . . ?
N1 C15 H15B 110.9 . . ?
H15A C15 H15B 108.9 . . ?
N1 C16 C21 107.5(3) . . ?
C17 C16 N1 131.9(3) . . ?
C17 C16 C21 120.6(3) . . ?
C16 C17 H17 121.0 . . ?
C16 C17 C18 118.0(3) . . ?
C18 C17 H17 121.0 . . ?
C17 C18 H18 119.4 . . ?
C19 C18 C17 121.3(4) . . ?
C19 C18 H18 119.4 . . ?
C18 C19 H19 119.2 . . ?
C18 C19 C20 121.7(4) . . ?
C20 C19 H19 119.2 . . ?
C19 C20 H20 121.1 . . ?
C21 C20 C19 117.9(3) . . ?
C21 C20 H20 121.1 . . ?
N2 C21 C16 108.0(3) . . ?
C20 C21 N2 131.4(3) . . ?
C20 C21 C16 120.6(3) . . ?
P2 C22 H22A 110.8 . . ?
P2 C22 H22B 110.8 . . ?
N2 C22 P2 104.7(2) . . ?
N2 C22 H22A 110.8 . . ?
N2 C22 H22B 110.8 . . ?
H22A C22 H22B 108.9 . . ?
C24 C23 P2 115.1(2) . . ?
C24 C23 C25 106.4(3) . . ?
C24 C23 C28 99.0(5) . . ?
C26 C23 P2 108.6(3) . . ?
C26 C23 C24 114.3(4) . . ?
C26 C23 C25 108.0(4) . . ?
C25 C23 P2 103.6(3) . . ?
C27 C23 P2 124.5(5) . . ?
C27 C23 C24 114.0(6) . . ?
C27 C23 C28 100.8(8) . . ?
C28 C23 P2 95.5(5) . . ?
C23 C24 H24A 109.5 . . ?
C23 C24 H24B 109.5 . . ?
C23 C24 H24C 109.5 . . ?
H24A C24 H24B 109.5 . . ?
H24A C24 H24C 109.5 . . ?
H24B C24 H24C 109.5 . . ?
N1 B1 Pd1 126.9(3) . . ?
N2 B1 Pd1 127.6(3) . . ?
N2 B1 N1 104.8(3) . . ?
C28A C27A P2 107.8(4) . . ?
C29A C27A P2 107.5(3) . . ?
C29A C27A C28A 107.1(5) . . ?
C29A C27A C30A 109.8(12) . . ?
C30A C27A P2 116.4(14) . . ?
C30A C27A C28A 107.8(12) . . ?
C27A C28A H28A 109.5 . . ?
C27A C28A H28B 109.5 . . ?
C27A C28A H28C 109.5 . . ?
H28A C28A H28B 109.5 . . ?
H28A C28A H28C 109.5 . . ?
H28B C28A H28C 109.5 . . ?
C27A C29A H29A 109.5 . . ?
C27A C29A H29B 109.5 . . ?
C27A C29A H29C 109.5 . . ?
H29A C29A H29B 109.5 . . ?
H29A C29A H29C 109.5 . . ?
H29B C29A H29C 109.5 . . ?
C27A C30A H30A 109.5 . . ?
C27A C30A H30B 109.5 . . ?
C27A C30A H30C 109.5 . . ?
H30A C30A H30B 109.5 . . ?
H30A C30A H30C 109.5 . . ?
H30B C30A H30C 109.5 . . ?
C28B C27B P2 104.7(8) . . ?
C28B C27B C29B 109.4(10) . . ?
C28B C27B C30B 109(3) . . ?
C29B C27B P2 113.0(8) . . ?
C29B C27B C30B 110(3) . . ?
C30B C27B P2 111(3) . . ?
C27B C28B H28D 109.5 . . ?
C27B C28B H28E 109.5 . . ?
C27B C28B H28F 109.5 . . ?
H28D C28B H28E 109.5 . . ?
H28D C28B H28F 109.5 . . ?
H28E C28B H28F 109.5 . . ?
C27B C29B H29D 109.5 . . ?
C27B C29B H29E 109.5 . . ?
C27B C29B H29F 109.5 . . ?
H29D C29B H29E 109.5 . . ?
H29D C29B H29F 109.5 . . ?
H29E C29B H29F 109.5 . . ?
C27B C30B H30D 109.5 . . ?
C27B C30B H30E 109.5 . . ?
C27B C30B H30F 109.5 . . ?
H30D C30B H30E 109.5 . . ?
H30D C30B H30F 109.5 . . ?
H30E C30B H30F 109.5 . . ?
C23 C26 H26A 109.5 . . ?
C23 C26 H26B 109.5 . . ?
C23 C26 H26C 109.5 . . ?
H26A C26 H26B 109.5 . . ?
H26A C26 H26C 109.5 . . ?
H26B C26 H26C 109.5 . . ?
C23 C25 H25A 109.5 . . ?
C23 C25 H25B 109.5 . . ?
C23 C25 H25C 109.5 . . ?
H25A C25 H25B 109.5 . . ?
H25A C25 H25C 109.5 . . ?
H25B C25 H25C 109.5 . . ?
C23 C27 H27A 109.5 . . ?
C23 C27 H27B 109.5 . . ?
C23 C27 H27C 109.5 . . ?
H27A C27 H27B 109.5 . . ?
H27A C27 H27C 109.5 . . ?
H27B C27 H27C 109.5 . . ?
C23 C28 H28G 109.5 . . ?
C23 C28 H28H 109.5 . . ?
C23 C28 H28I 109.5 . . ?
H28G C28 H28H 109.5 . . ?
H28G C28 H28I 109.5 . . ?
H28H C28 H28I 109.5 . . ?

loop_
_geom_bond_atom_site_label_1
_geom_bond_atom_site_label_2
_geom_bond_distance
_geom_bond_site_symmetry_2
_geom_bond_publ_flag
Pd1 P1 2.3231(9) . ?
Pd1 P2 2.3265(8) . ?
Pd1 C1 2.162(3) . ?
Pd1 B1 2.022(4) . ?
P1 C7 1.881(3) . ?
P1 C11 1.867(4) . ?
P1 C15 1.877(4) . ?
P2 C22 1.881(4) . ?
P2 C23 1.855(4) . ?
P2 C27A 1.882(5) . ?
P2 C27B 1.922(11) . ?
N1 C15 1.442(4) . ?
N1 C16 1.383(4) . ?
N1 B1 1.434(5) . ?
N2 C21 1.393(4) . ?
N2 C22 1.438(4) . ?
N2 B1 1.425(4) . ?
C1 C2 1.411(5) . ?
C1 C6 1.393(5) . ?
C2 H2 0.9500 . ?
C2 C3 1.394(5) . ?
C3 H3 0.9500 . ?
C3 C4 1.382(6) . ?
C4 H4 0.9500 . ?
C4 C5 1.385(5) . ?
C5 H5 0.9500 . ?
C5 C6 1.400(5) . ?
C6 H6 0.9500 . ?
C7 C8 1.514(5) . ?
C7 C9 1.507(5) . ?
C7 C10 1.521(5) . ?
C8 H8A 0.9800 . ?
C8 H8B 0.9800 . ?
C8 H8C 0.9800 . ?
C9 H9A 0.9800 . ?
C9 H9B 0.9800 . ?
C9 H9C 0.9800 . ?
C10 H10A 0.9800 . ?
C10 H10B 0.9800 . ?
C10 H10C 0.9800 . ?
C11 C12 1.541(5) . ?
C11 C13 1.531(6) . ?
C11 C14 1.535(5) . ?
C12 H12A 0.9800 . ?
C12 H12B 0.9800 . ?
C12 H12C 0.9800 . ?
C13 H13A 0.9800 . ?
C13 H13B 0.9800 . ?
C13 H13C 0.9800 . ?
C14 H14A 0.9800 . ?
C14 H14B 0.9800 . ?
C14 H14C 0.9800 . ?
C15 H15A 0.9900 . ?
C15 H15B 0.9900 . ?
C16 C17 1.383(5) . ?
C16 C21 1.420(4) . ?
C17 H17 0.9500 . ?
C17 C18 1.388(5) . ?
C18 H18 0.9500 . ?
C18 C19 1.379(6) . ?
C19 H19 0.9500 . ?
C19 C20 1.387(6) . ?
C20 H20 0.9500 . ?
C20 C21 1.383(5) . ?
C22 H22A 0.9900 . ?
C22 H22B 0.9900 . ?
C23 C24 1.537(5) . ?
C23 C26 1.449(7) . ?
C23 C25 1.636(7) . ?
C23 C27 1.395(12) . ?
C23 C28 1.813(13) . ?
C24 H24A 0.9800 . ?
C24 H24B 0.9800 . ?
C24 H24C 0.9800 . ?
C27A C28A 1.546(7) . ?
C27A C29A 1.532(6) . ?
C27A C30A 1.542(12) . ?
C28A H28A 0.9800 . ?
C28A H28B 0.9800 . ?
C28A H28C 0.9800 . ?
C29A H29A 0.9800 . ?
C29A H29B 0.9800 . ?
C29A H29C 0.9800 . ?
C30A H30A 0.9800 . ?
C30A H30B 0.9800 . ?
C30A H30C 0.9800 . ?
C27B C28B 1.532(12) . ?
C27B C29B 1.539(12) . ?
C27B C30B 1.541(15) . ?
C28B H28D 0.9800 . ?
C28B H28E 0.9800 . ?
C28B H28F 0.9800 . ?
C29B H29D 0.9800 . ?
C29B H29E 0.9800 . ?
C29B H29F 0.9800 . ?
C30B H30D 0.9800 . ?
C30B H30E 0.9800 . ?
C30B H30F 0.9800 . ?
C26 H26A 0.9800 . ?
C26 H26B 0.9800 . ?
C26 H26C 0.9800 . ?
C25 H25A 0.9800 . ?
C25 H25B 0.9800 . ?
C25 H25C 0.9800 . ?
C27 H27A 0.9800 . ?
C27 H27B 0.9800 . ?
C27 H27C 0.9800 . ?
C28 H28G 0.9800 . ?
C28 H28H 0.9800 . ?
C28 H28I 0.9800 . ?

loop_
_geom_torsion_atom_site_label_1
_geom_torsion_atom_site_label_2
_geom_torsion_atom_site_label_3
_geom_torsion_atom_site_label_4
_geom_torsion
_geom_torsion_site_symmetry_1
_geom_torsion_site_symmetry_2
_geom_torsion_site_symmetry_3
_geom_torsion_site_symmetry_4
_geom_torsion_publ_flag
Pd1 P1 C7 C8 -53.5(3) . . . . ?
Pd1 P1 C7 C9 62.3(3) . . . . ?
Pd1 P1 C7 C10 -173.4(3) . . . . ?
Pd1 P1 C11 C12 46.3(3) . . . . ?
Pd1 P1 C11 C13 -70.3(3) . . . . ?
Pd1 P1 C11 C14 165.3(2) . . . . ?
Pd1 P1 C15 N1 13.6(3) . . . . ?
Pd1 P2 C22 N2 -10.1(3) . . . . ?
Pd1 P2 C23 C24 -167.5(2) . . . . ?
Pd1 P2 C23 C26 -37.9(4) . . . . ?
Pd1 P2 C23 C25 76.7(3) . . . . ?
Pd1 P2 C23 C27 42.4(8) . . . . ?
Pd1 P2 C23 C28 -64.8(5) . . . . ?
Pd1 P2 C27A C28A 66.1(3) . . . . ?
Pd1 P2 C27A C29A -49.1(4) . . . . ?
Pd1 P2 C27A C30A -172.7(12) . . . . ?
Pd1 C1 C2 C3 174.0(3) . . . . ?
Pd1 C1 C6 C5 -173.7(3) . . . . ?
N1 C16 C17 C18 178.0(4) . . . . ?
N1 C16 C21 N2 0.0(4) . . . . ?
N1 C16 C21 C20 -177.9(3) . . . . ?
C1 C2 C3 C4 0.3(6) . . . . ?
C2 C1 C6 C5 1.7(5) . . . . ?
C2 C3 C4 C5 1.0(5) . . . . ?
C3 C4 C5 C6 -0.9(5) . . . . ?
C4 C5 C6 C1 -0.5(5) . . . . ?
C6 C1 C2 C3 -1.6(5) . . . . ?
C7 P1 C11 C12 178.3(3) . . . . ?
C7 P1 C11 C13 61.7(3) . . . . ?
C7 P1 C11 C14 -62.7(3) . . . . ?
C7 P1 C15 N1 -103.7(3) . . . . ?
C11 P1 C7 C8 170.6(3) . . . . ?
C11 P1 C7 C9 -73.6(4) . . . . ?
C11 P1 C7 C10 50.7(4) . . . . ?
C11 P1 C15 N1 139.9(3) . . . . ?
C15 P1 C7 C8 62.2(3) . . . . ?
C15 P1 C7 C9 178.0(3) . . . . ?
C15 P1 C7 C10 -57.7(3) . . . . ?
C15 P1 C11 C12 -72.8(3) . . . . ?
C15 P1 C11 C13 170.7(3) . . . . ?
C15 P1 C11 C14 46.2(3) . . . . ?
C15 N1 C16 C17 -3.2(6) . . . . ?
C15 N1 C16 C21 174.3(4) . . . . ?
C15 N1 B1 Pd1 -5.0(5) . . . . ?
C15 N1 B1 N2 -175.8(3) . . . . ?
C16 N1 C15 P1 -178.9(3) . . . . ?
C16 N1 B1 Pd1 168.2(2) . . . . ?
C16 N1 B1 N2 -2.6(4) . . . . ?
C16 C17 C18 C19 -0.8(6) . . . . ?
C17 C16 C21 N2 177.8(3) . . . . ?
C17 C16 C21 C20 0.0(5) . . . . ?
C17 C18 C19 C20 0.1(8) . . . . ?
C18 C19 C20 C21 0.7(7) . . . . ?
C19 C20 C21 N2 -178.0(4) . . . . ?
C19 C20 C21 C16 -0.7(6) . . . . ?
C21 N2 C22 P2 175.5(3) . . . . ?
C21 N2 B1 Pd1 -168.2(3) . . . . ?
C21 N2 B1 N1 2.6(4) . . . . ?
C21 C16 C17 C18 0.8(5) . . . . ?
C22 P2 C23 C24 -49.8(3) . . . . ?
C22 P2 C23 C26 79.7(4) . . . . ?
C22 P2 C23 C25 -165.7(3) . . . . ?
C22 P2 C23 C27 160.0(8) . . . . ?
C22 P2 C23 C28 52.8(5) . . . . ?
C22 P2 C27A C28A -47.6(4) . . . . ?
C22 P2 C27A C29A -162.8(4) . . . . ?
C22 P2 C27A C30A 73.6(13) . . . . ?
C22 N2 C21 C16 -172.7(4) . . . . ?
C22 N2 C21 C20 4.8(6) . . . . ?
C22 N2 B1 Pd1 3.7(5) . . . . ?
C22 N2 B1 N1 174.5(3) . . . . ?
C23 P2 C22 N2 -134.6(3) . . . . ?
C23 P2 C27A C28A -154.2(3) . . . . ?
C23 P2 C27A C29A 90.6(4) . . . . ?
C23 P2 C27A C30A -33.0(13) . . . . ?
B1 N1 C15 P1 -7.0(4) . . . . ?
B1 N1 C16 C17 -175.8(4) . . . . ?
B1 N1 C16 C21 1.7(4) . . . . ?
B1 N2 C21 C16 -1.6(4) . . . . ?
B1 N2 C21 C20 175.9(4) . . . . ?
B1 N2 C22 P2 5.3(5) . . . . ?
C27A P2 C22 N2 106.0(3) . . . . ?
C27A P2 C23 C24 55.5(4) . . . . ?
C27A P2 C23 C26 -174.9(4) . . . . ?
C27A P2 C23 C25 -60.3(3) . . . . ?
C27B P2 C22 N2 114.8(5) . . . . ?
C27B P2 C23 C24 71.7(5) . . . . ?
C27B P2 C23 C27 -78.5(9) . . . . ?
C27B P2 C23 C28 174.3(6) . . . . ?
